data_4123992
loop_
_publ_author_name
'Bahl, L.F.'
'Costello, W.R.'
'King, R.B.'

_publ_section_title
;
 The molecular configuration of (H2 N Fe (C O)3)2 and its Identity with
 the previously reported (H N Fe (C O)3)2. The influence of bridged
 ligands on the basic geometry of an organometallic complex containing a
 strong metal-metal bond
;
_journal_name_full 'Journal of the American Chemical Society'
_journal_page_first 5422
_journal_page_last 5429
_journal_volume 90
_journal_year 1968
_chemical_formula_sum 'C6 H4 Fe2 N2 O6'
_chemical_name_systematic '((H2 N)2 (Fe (C O)3)2)'
_space_group_IT_number 33
_symmetry_space_group_name_Hall 'P 2c -2n'
_symmetry_space_group_name_H-M 'P n a 21'
_cell_angle_alpha 90
_cell_angle_beta 90
_cell_angle_gamma 90
_cell_formula_units_Z 4
_cell_length_a 13.6
_cell_length_b 6.81
_cell_length_c 11.77
_cell_volume 1090.090
_citation_journal_id_ASTM JACSAT
_cod_data_source_file Bahl_JACSAT_1968_323.cif
_cod_data_source_block C6H4Fe2N2O6
_cod_original_cell_volume 1090.09
_cod_database_code 4123992

loop_
_symmetry_equiv_pos_as_xyz
x,y,z
-x,-y,z+1/2
-x+1/2,y+1/2,z+1/2
x+1/2,-y+1/2,z

loop_
_atom_site_label
_atom_site_type_symbol
_atom_site_fract_x
_atom_site_fract_y
_atom_site_fract_z
_atom_site_occupancy
_atom_site_U_iso_or_equiv
O5 O-2 0.1482 0.8653 -0.101 1 0.0
O1 O-2 0.2912 0.0146 0.1643 1 0.0
C6 C+2 0.2599 0.3864 -0.057 1 0.0
C1 C+2 0.2261 0.1149 0.1792 1 0.0
C4 C+2 0.0834 0.3555 -0.094 1 0.0
Fe1 Fe 0.1285 0.2929 0.1796 1 0.0
C3 C+2 0.0403 0.11 0.1494 1 0.0
O4 O-2 0.0375 0.2675 -0.16 1 0.0
Fe2 Fe 0.1529 0.4796 0.0084 1 0.0
C5 C+2 0.1572 0.7098 -0.056 1 0.0
O6 O-2 0.3258 0.3134 -0.095 1 0.0
O3 O-2 -0.022 0.0004 -0.12 1 0.0
C2 C+2 0.1128 0.3061 0.3201 1 0.0
N1 N 0.0406 0.4963 0.1148 1 0.0
O2 O-2 0.101 0.3049 0.4248 1 0.0
N2 N 0.2201 0.5194 0.1534 1 0.0
